data_7119406
loop_
_publ_author_name
'Yang, Tang-Hao'
'Kuo, Chun-Wei'
'Kavala, Veerababurao'
'Konala, Ashok'
'Huang, Chia-Yu'
'Yao, Ching-Fa'

_publ_section_title
;
 Regioselective switching approach for the synthesis of \a and \d
 carboline derivatives.
;
_journal_issue 10
_journal_name_full 'Chemical communications (Cambridge, England)'
_journal_page_first 1676
_journal_page_last 1679
_journal_paper_doi 10.1039/c6cc09468f
_journal_volume 53
_journal_year 2017
_chemical_formula_moiety 'C24 H18 N2 O'
_chemical_formula_sum 'C24 H18 N2 O'
_chemical_formula_weight 350.40
_chemical_name_systematic
;
 ?
;
_space_group_IT_number 14
_symmetry_cell_setting monoclinic
_symmetry_space_group_name_Hall '-P 2yn'
_symmetry_space_group_name_H-M 'P 1 21/n 1'
_atom_sites_solution_hydrogens geom
_atom_sites_solution_primary direct
_atom_sites_solution_secondary difmap
_audit_block_doi 10.5517/ccdc.csd.cc1mvl79
_audit_creation_method SHELXL-97
_audit_update_record
;
2017-01-06 deposited with the CCDC.
2017-01-10 downloaded from the CCDC.
;
_cell_angle_alpha 90.00
_cell_angle_beta 98.932(3)
_cell_angle_gamma 90.00
_cell_formula_units_Z 8
_cell_length_a 13.365(2)
_cell_length_b 17.037(3)
_cell_length_c 16.781(3)
_cell_measurement_reflns_used 3502
_cell_measurement_temperature 200(2)
_cell_measurement_theta_max 24.71
_cell_measurement_theta_min 2.39
_cell_volume 3774.7(11)
_computing_molecular_graphics 'Ortep-3 for Windows (Farrugia, 1997)'
_computing_publication_material 'WinGX publication routines (Farrugia, 1999)'
_computing_structure_refinement 'SHELXL-97 (Sheldrick, 1997)'
_computing_structure_solution 'SHELXS-86 (Sheldrick, 1986)'
_diffrn_ambient_temperature 200(2)
_diffrn_measured_fraction_theta_full 0.986
_diffrn_measured_fraction_theta_max 0.986
_diffrn_measurement_device_type 'Bruker APEX2'
_diffrn_radiation_monochromator graphite
_diffrn_radiation_source 'fine-focus sealed tube'
_diffrn_radiation_type MoK\a
_diffrn_radiation_wavelength 0.71073
_diffrn_reflns_av_R_equivalents 0.0456
_diffrn_reflns_av_sigmaI/netI 0.0550
_diffrn_reflns_limit_h_max 15
_diffrn_reflns_limit_h_min -15
_diffrn_reflns_limit_k_max 19
_diffrn_reflns_limit_k_min -20
_diffrn_reflns_limit_l_max 19
_diffrn_reflns_limit_l_min -19
_diffrn_reflns_number 23348
_diffrn_reflns_theta_full 25.09
_diffrn_reflns_theta_max 25.09
_diffrn_reflns_theta_min 1.71
_exptl_absorpt_coefficient_mu 0.076
_exptl_absorpt_correction_T_max 0.9842
_exptl_absorpt_correction_T_min 0.9746
_exptl_absorpt_correction_type multi-scan
_exptl_crystal_colour colorless
_exptl_crystal_density_diffrn 1.233
_exptl_crystal_density_method 'not measured'
_exptl_crystal_description prism
_exptl_crystal_F_000 1472
_exptl_crystal_size_max 0.34
_exptl_crystal_size_mid 0.26
_exptl_crystal_size_min 0.21
_refine_diff_density_max 0.368
_refine_diff_density_min -0.379
_refine_diff_density_rms 0.089
_refine_ls_extinction_method none
_refine_ls_goodness_of_fit_ref 1.058
_refine_ls_hydrogen_treatment constr
_refine_ls_matrix_type full
_refine_ls_number_parameters 487
_refine_ls_number_reflns 6606
_refine_ls_number_restraints 0
_refine_ls_restrained_S_all 1.058
_refine_ls_R_factor_all 0.0789
_refine_ls_R_factor_gt 0.0505
_refine_ls_shift/su_max 0.001
_refine_ls_shift/su_mean 0.000
_refine_ls_structure_factor_coef Fsqd
_refine_ls_weighting_details 'calc w=1/[\s^2^(Fo^2^)+(0.0814P)^2^+0.0000P] where P=(Fo^2^+2Fc^2^)/3'
_refine_ls_weighting_scheme calc
_refine_ls_wR_factor_gt 0.1344
_refine_ls_wR_factor_ref 0.1512
_reflns_number_gt 4543
_reflns_number_total 6606
_reflns_threshold_expression >2sigma(I)
_cod_data_source_file c6cc09468f2.cif
_cod_data_source_block ch15606a
_cod_depositor_comments 'Adding full bibliography for 7119406--7119408.cif.'
_cod_original_cell_volume 3774.6(10)
_cod_original_sg_symbol_H-M 'P 21/n'
_cod_database_code 7119406

loop_
_symmetry_equiv_pos_as_xyz
'x, y, z'
'-x+1/2, y+1/2, -z+1/2'
'-x, -y, -z'
'x-1/2, -y-1/2, z-1/2'

loop_
_atom_site_label
_atom_site_type_symbol
_atom_site_fract_x
_atom_site_fract_y
_atom_site_fract_z
_atom_site_U_iso_or_equiv
_atom_site_adp_type
_atom_site_occupancy
_atom_site_symmetry_multiplicity
_atom_site_calc_flag
_atom_site_refinement_flags
C1 C 0.38425(18) 0.12011(17) 1.36106(14) 0.0487(7) Uani 1 1 d .
H1A H 0.4345 0.1158 1.4100 0.073 Uiso 1 1 calc R
H1B H 0.3926 0.1705 1.3347 0.073 Uiso 1 1 calc R
H1C H 0.3940 0.0772 1.3241 0.073 Uiso 1 1 calc R
C2 C 0.20433(18) 0.12056(13) 1.32004(12) 0.0333(6) Uani 1 1 d .
C3 C 0.21397(17) 0.12638(13) 1.23918(11) 0.0302(5) Uani 1 1 d .
H3 H 0.2792 0.1272 1.2233 0.036 Uiso 1 1 calc R
C4 C 0.12719(16) 0.13099(12) 1.18135(12) 0.0275(5) Uani 1 1 d .
C5 C 0.03258(18) 0.12893(14) 1.20422(13) 0.0373(6) Uani 1 1 d .
H5 H -0.0266 0.1315 1.1648 0.045 Uiso 1 1 calc R
C6 C 0.02453(18) 0.12311(14) 1.28575(13) 0.0390(6) Uani 1 1 d .
H6 H -0.0405 0.1221 1.3019 0.047 Uiso 1 1 calc R
C7 C 0.10951(18) 0.11877(14) 1.34308(13) 0.0374(6) Uani 1 1 d .
H7 H 0.1032 0.1145 1.3985 0.045 Uiso 1 1 calc R
C8 C 0.13996(15) 0.14170(13) 1.09507(11) 0.0260(5) Uani 1 1 d .
C9 C 0.16217(16) 0.08040(13) 1.04604(12) 0.0294(5) Uani 1 1 d .
H9 H 0.1655 0.0284 1.0667 0.035 Uiso 1 1 calc R
C10 C 0.17985(15) 0.09342(12) 0.96625(11) 0.0262(5) Uani 1 1 d .
C11 C 0.20320(15) 0.02783(13) 0.91419(12) 0.0282(5) Uani 1 1 d .
C12 C 0.23717(19) -0.04543(14) 0.94499(13) 0.0415(6) Uani 1 1 d .
H12 H 0.2468 -0.0540 1.0016 0.050 Uiso 1 1 calc R
C13 C 0.2570(2) -0.10582(15) 0.89402(14) 0.0477(7) Uani 1 1 d .
H13 H 0.2790 -0.1553 0.9162 0.057 Uiso 1 1 calc R
C14 C 0.24511(19) -0.09480(15) 0.81211(14) 0.0440(6) Uani 1 1 d .
H14 H 0.2594 -0.1362 0.7776 0.053 Uiso 1 1 calc R
C15 C 0.21203(17) -0.02268(14) 0.78033(13) 0.0375(6) Uani 1 1 d .
H15 H 0.2037 -0.0145 0.7237 0.045 Uiso 1 1 calc R
C16 C 0.19110(16) 0.03734(13) 0.83040(12) 0.0295(5) Uani 1 1 d .
H16 H 0.1679 0.0863 0.8075 0.035 Uiso 1 1 calc R
C17 C 0.15209(15) 0.22514(12) 0.97992(11) 0.0245(5) Uani 1 1 d .
C18 C 0.13446(15) 0.21569(12) 1.05984(11) 0.0243(5) Uani 1 1 d .
C19 C 0.12307(16) 0.34463(13) 1.03297(12) 0.0275(5) Uani 1 1 d .
C20 C 0.11371(18) 0.42539(14) 1.03800(13) 0.0360(6) Uani 1 1 d .
H20 H 0.0993 0.4497 1.0859 0.043 Uiso 1 1 calc R
C21 C 0.12606(18) 0.46948(15) 0.97100(13) 0.0409(6) Uani 1 1 d .
H21 H 0.1218 0.5251 0.9735 0.049 Uiso 1 1 calc R
C22 C 0.14467(18) 0.43405(14) 0.89969(14) 0.0407(6) Uani 1 1 d .
H22 H 0.1512 0.4657 0.8542 0.049 Uiso 1 1 calc R
C23 C 0.15370(17) 0.35379(14) 0.89457(12) 0.0351(6) Uani 1 1 d .
H23 H 0.1665 0.3300 0.8459 0.042 Uiso 1 1 calc R
C24 C 0.14378(15) 0.30760(12) 0.96180(11) 0.0256(5) Uani 1 1 d .
C25 C 0.4856(3) 0.03220(17) 1.16262(16) 0.0672(9) Uani 1 1 d .
H25A H 0.4939 0.0007 1.2121 0.101 Uiso 1 1 calc R
H25B H 0.5487 0.0315 1.1397 0.101 Uiso 1 1 calc R
H25C H 0.4307 0.0102 1.1235 0.101 Uiso 1 1 calc R
C26 C 0.44602(19) 0.16354(16) 1.11824(13) 0.0409(6) Uani 1 1 d .
C27 C 0.47029(17) 0.14841(14) 1.04220(12) 0.0356(6) Uani 1 1 d .
H27 H 0.4999 0.0997 1.0312 0.043 Uiso 1 1 calc R
C28 C 0.45067(15) 0.20573(14) 0.98194(12) 0.0295(5) Uani 1 1 d .
C29 C 0.40576(17) 0.27613(14) 0.99799(12) 0.0348(6) Uani 1 1 d .
H29 H 0.3895 0.3140 0.9564 0.042 Uiso 1 1 calc R
C30 C 0.38472(17) 0.29109(16) 1.07490(13) 0.0412(6) Uani 1 1 d .
H30 H 0.3562 0.3401 1.0863 0.049 Uiso 1 1 calc R
C31 C 0.40462(18) 0.23570(16) 1.13481(13) 0.0418(6) Uani 1 1 d .
H31 H 0.3902 0.2466 1.1874 0.050 Uiso 1 1 calc R
C32 C 0.48255(15) 0.19147(13) 0.90219(11) 0.0266(5) Uani 1 1 d .
C33 C 0.58271(16) 0.17664(13) 0.89556(12) 0.0287(5) Uani 1 1 d .
H33 H 0.6310 0.1736 0.9434 0.034 Uiso 1 1 calc R
C34 C 0.61582(16) 0.16597(12) 0.82097(12) 0.0267(5) Uani 1 1 d .
C35 C 0.72396(16) 0.14811(13) 0.81787(12) 0.0290(5) Uani 1 1 d .
C36 C 0.80041(17) 0.17634(15) 0.87605(14) 0.0428(6) Uani 1 1 d .
H36 H 0.7836 0.2101 0.9171 0.051 Uiso 1 1 calc R
C37 C 0.89986(19) 0.15656(18) 0.87568(17) 0.0592(8) Uani 1 1 d .
H37 H 0.9511 0.1768 0.9160 0.071 Uiso 1 1 calc R
C38 C 0.92519(19) 0.10766(18) 0.81718(18) 0.0591(8) Uani 1 1 d .
H38 H 0.9940 0.0935 0.8175 0.071 Uiso 1 1 calc R
C39 C 0.85133(19) 0.07896(15) 0.75789(16) 0.0478(7) Uani 1 1 d .
H39 H 0.8691 0.0456 0.7169 0.057 Uiso 1 1 calc R
C40 C 0.75112(17) 0.09904(14) 0.75840(13) 0.0372(6) Uani 1 1 d .
H40 H 0.7002 0.0791 0.7177 0.045 Uiso 1 1 calc R
C41 C 0.45323(15) 0.18091(12) 0.75619(11) 0.0243(5) Uani 1 1 d .
C42 C 0.41696(15) 0.19322(12) 0.82931(11) 0.0246(5) Uani 1 1 d .
C43 C 0.28189(16) 0.19551(12) 0.73171(11) 0.0257(5) Uani 1 1 d .
C44 C 0.18337(16) 0.19791(13) 0.68878(12) 0.0307(5) Uani 1 1 d .
H44 H 0.1266 0.2066 0.7154 0.037 Uiso 1 1 calc R
C45 C 0.17195(17) 0.18723(13) 0.60661(13) 0.0351(6) Uani 1 1 d .
H45 H 0.1058 0.1879 0.5761 0.042 Uiso 1 1 calc R
C46 C 0.25526(17) 0.17536(14) 0.56684(13) 0.0361(6) Uani 1 1 d .
H46 H 0.2446 0.1684 0.5100 0.043 Uiso 1 1 calc R
C47 C 0.35250(17) 0.17356(13) 0.60865(12) 0.0303(5) Uani 1 1 d .
H47 H 0.4088 0.1661 0.5812 0.036 Uiso 1 1 calc R
C48 C 0.36635(15) 0.18306(12) 0.69281(11) 0.0258(5) Uani 1 1 d .
N1 N 0.17551(13) 0.16575(10) 0.93344(9) 0.0263(4) Uani 1 1 d .
N2 N 0.11701(13) 0.28804(10) 1.09148(9) 0.0287(4) Uani 1 1 d .
H2 H 0.1042 0.2969 1.1406 0.034 Uiso 1 1 calc R
N3 N 0.55151(13) 0.16800(10) 0.75023(9) 0.0266(4) Uani 1 1 d .
N4 N 0.31304(12) 0.20400(10) 0.81407(9) 0.0281(4) Uani 1 1 d .
H4 H 0.2737 0.2144 0.8502 0.034 Uiso 1 1 calc R
O1 O 0.28495(13) 0.11550(11) 1.38182(8) 0.0478(5) Uani 1 1 d .
O2 O 0.46145(16) 0.11082(11) 1.18081(9) 0.0589(5) Uani 1 1 d .

loop_
_atom_site_aniso_label
_atom_site_aniso_U_11
_atom_site_aniso_U_22
_atom_site_aniso_U_33
_atom_site_aniso_U_23
_atom_site_aniso_U_13
_atom_site_aniso_U_12
C1 0.0413(15) 0.069(2) 0.0345(13) 0.0064(12) 0.0033(12) -0.0013(14)
C2 0.0404(14) 0.0363(15) 0.0240(11) -0.0008(9) 0.0073(10) -0.0044(11)
C3 0.0360(13) 0.0305(13) 0.0258(11) 0.0024(9) 0.0097(10) -0.0007(10)
C4 0.0345(13) 0.0235(13) 0.0261(11) -0.0005(9) 0.0100(10) -0.0011(10)
C5 0.0365(14) 0.0427(16) 0.0335(12) 0.0002(11) 0.0081(11) -0.0001(11)
C6 0.0401(14) 0.0453(16) 0.0366(13) -0.0005(11) 0.0218(11) -0.0039(12)
C7 0.0471(15) 0.0427(16) 0.0257(11) -0.0008(10) 0.0157(11) -0.0068(12)
C8 0.0257(12) 0.0303(13) 0.0224(10) -0.0003(9) 0.0047(9) 0.0002(10)
C9 0.0346(13) 0.0273(13) 0.0271(11) 0.0018(9) 0.0078(10) 0.0013(10)
C10 0.0252(11) 0.0289(13) 0.0242(10) 0.0002(9) 0.0031(9) 0.0017(10)
C11 0.0265(11) 0.0303(13) 0.0286(11) -0.0022(9) 0.0063(9) 0.0008(10)
C12 0.0576(17) 0.0373(15) 0.0294(12) -0.0012(10) 0.0061(11) 0.0090(13)
C13 0.0661(18) 0.0314(15) 0.0461(15) -0.0001(11) 0.0101(13) 0.0168(13)
C14 0.0527(16) 0.0385(16) 0.0428(14) -0.0119(11) 0.0136(12) 0.0047(13)
C15 0.0395(14) 0.0422(16) 0.0330(12) -0.0078(11) 0.0128(11) -0.0026(12)
C16 0.0274(12) 0.0331(14) 0.0294(11) -0.0009(9) 0.0089(9) -0.0012(10)
C17 0.0213(11) 0.0302(13) 0.0225(10) 0.0001(9) 0.0055(9) 0.0029(9)
C18 0.0245(11) 0.0257(13) 0.0232(10) -0.0018(9) 0.0050(9) 0.0001(9)
C19 0.0256(12) 0.0309(14) 0.0265(11) 0.0022(9) 0.0055(9) 0.0017(10)
C20 0.0442(14) 0.0328(15) 0.0319(12) -0.0015(10) 0.0087(11) 0.0064(11)
C21 0.0509(16) 0.0284(14) 0.0452(14) 0.0049(11) 0.0129(12) 0.0050(12)
C22 0.0493(16) 0.0354(16) 0.0412(13) 0.0133(11) 0.0189(12) 0.0048(12)
C23 0.0419(14) 0.0382(16) 0.0282(12) 0.0056(10) 0.0151(10) 0.0100(11)
C24 0.0232(11) 0.0287(13) 0.0261(11) 0.0000(9) 0.0075(9) 0.0014(9)
C25 0.099(3) 0.055(2) 0.0496(16) 0.0148(14) 0.0186(16) -0.0066(18)
C26 0.0425(15) 0.0581(18) 0.0235(11) 0.0023(11) 0.0095(11) -0.0111(13)
C27 0.0364(14) 0.0438(16) 0.0278(11) -0.0003(10) 0.0091(10) -0.0040(11)
C28 0.0218(11) 0.0431(15) 0.0233(11) -0.0042(10) 0.0031(9) -0.0049(10)
C29 0.0280(12) 0.0476(16) 0.0282(11) -0.0023(10) 0.0023(10) 0.0019(11)
C30 0.0328(13) 0.0524(17) 0.0382(13) -0.0134(12) 0.0050(11) 0.0012(12)
C31 0.0379(14) 0.0616(19) 0.0283(12) -0.0115(12) 0.0125(11) -0.0087(13)
C32 0.0258(12) 0.0321(13) 0.0221(10) 0.0029(9) 0.0041(9) -0.0028(10)
C33 0.0263(12) 0.0365(14) 0.0224(10) 0.0022(9) 0.0006(9) -0.0010(10)
C34 0.0255(11) 0.0271(13) 0.0269(11) 0.0018(9) 0.0027(9) -0.0003(9)
C35 0.0257(12) 0.0308(14) 0.0316(12) 0.0057(9) 0.0078(10) 0.0018(10)
C36 0.0263(13) 0.0560(18) 0.0457(14) -0.0081(12) 0.0043(11) -0.0004(12)
C37 0.0276(15) 0.081(2) 0.0666(18) -0.0122(16) -0.0004(13) 0.0012(14)
C38 0.0247(14) 0.072(2) 0.081(2) 0.0072(17) 0.0111(14) 0.0107(13)
C39 0.0428(16) 0.0460(17) 0.0587(16) 0.0022(13) 0.0214(13) 0.0108(13)
C40 0.0319(13) 0.0425(16) 0.0387(13) -0.0001(11) 0.0098(11) 0.0024(11)
C41 0.0231(11) 0.0274(13) 0.0226(10) 0.0020(9) 0.0047(9) -0.0010(9)
C42 0.0242(11) 0.0283(13) 0.0222(10) 0.0012(9) 0.0063(9) -0.0015(9)
C43 0.0297(12) 0.0251(13) 0.0218(10) 0.0016(9) 0.0023(9) -0.0005(9)
C44 0.0252(12) 0.0345(14) 0.0327(12) 0.0048(10) 0.0054(10) 0.0016(10)
C45 0.0303(13) 0.0392(15) 0.0323(12) 0.0054(10) -0.0059(10) -0.0017(11)
C46 0.0394(14) 0.0434(16) 0.0236(11) 0.0001(10) -0.0009(10) 0.0004(11)
C47 0.0334(13) 0.0347(14) 0.0237(11) 0.0000(9) 0.0068(10) -0.0005(10)
C48 0.0260(12) 0.0273(13) 0.0244(10) 0.0009(9) 0.0047(9) -0.0001(9)
N1 0.0253(10) 0.0324(11) 0.0216(9) 0.0012(8) 0.0048(7) 0.0013(8)
N2 0.0355(11) 0.0306(11) 0.0213(9) -0.0002(7) 0.0086(8) 0.0019(9)
N3 0.0259(10) 0.0292(11) 0.0252(9) 0.0015(7) 0.0058(8) 0.0002(8)
N4 0.0227(10) 0.0404(12) 0.0225(9) -0.0020(8) 0.0074(7) 0.0038(8)
O1 0.0437(11) 0.0746(14) 0.0254(8) 0.0053(8) 0.0061(8) -0.0041(9)
O2 0.0880(15) 0.0601(14) 0.0320(9) 0.0076(8) 0.0200(9) -0.0077(11)

loop_
_atom_type_symbol
_atom_type_description
_atom_type_scat_dispersion_real
_atom_type_scat_dispersion_imag
_atom_type_scat_source
C C 0.0033 0.0016 'International Tables Vol C Tables 4.2.6.8 and 6.1.1.4'
H H 0.0000 0.0000 'International Tables Vol C Tables 4.2.6.8 and 6.1.1.4'
N N 0.0061 0.0033 'International Tables Vol C Tables 4.2.6.8 and 6.1.1.4'
O O 0.0106 0.0060 'International Tables Vol C Tables 4.2.6.8 and 6.1.1.4'

loop_
_geom_angle_atom_site_label_1
_geom_angle_atom_site_label_2
_geom_angle_atom_site_label_3
_geom_angle
O1 C1 H1A 109.5
O1 C1 H1B 109.5
H1A C1 H1B 109.5
O1 C1 H1C 109.5
H1A C1 H1C 109.5
H1B C1 H1C 109.5
O1 C2 C7 115.62(18)
O1 C2 C3 124.1(2)
C7 C2 C3 120.3(2)
C2 C3 C4 119.4(2)
C2 C3 H3 120.3
C4 C3 H3 120.3
C5 C4 C3 120.33(19)
C5 C4 C8 121.37(18)
C3 C4 C8 118.25(19)
C4 C5 C6 119.3(2)
C4 C5 H5 120.3
C6 C5 H5 120.3
C7 C6 C5 120.7(2)
C7 C6 H6 119.6
C5 C6 H6 119.6
C6 C7 C2 119.9(2)
C6 C7 H7 120.1
C2 C7 H7 120.1
C18 C8 C9 115.59(19)
C18 C8 C4 121.09(18)
C9 C8 C4 123.26(19)
C8 C9 C10 121.7(2)
C8 C9 H9 119.1
C10 C9 H9 119.1
N1 C10 C9 121.87(19)
N1 C10 C11 116.65(18)
C9 C10 C11 121.48(19)
C12 C11 C16 117.0(2)
C12 C11 C10 122.75(18)
C16 C11 C10 120.22(19)
C13 C12 C11 121.0(2)
C13 C12 H12 119.5
C11 C12 H12 119.5
C14 C13 C12 120.8(2)
C14 C13 H13 119.6
C12 C13 H13 119.6
C13 C14 C15 119.2(2)
C13 C14 H14 120.4
C15 C14 H14 120.4
C16 C15 C14 120.4(2)
C16 C15 H15 119.8
C14 C15 H15 119.8
C15 C16 C11 121.6(2)
C15 C16 H16 119.2
C11 C16 H16 119.2
N1 C17 C18 123.78(19)
N1 C17 C24 129.05(18)
C18 C17 C24 107.13(17)
N2 C18 C8 130.49(18)
N2 C18 C17 109.20(18)
C8 C18 C17 120.26(19)
N2 C19 C20 129.1(2)
N2 C19 C24 109.14(19)
C20 C19 C24 121.7(2)
C21 C20 C19 117.8(2)
C21 C20 H20 121.1
C19 C20 H20 121.1
C20 C21 C22 121.4(2)
C20 C21 H21 119.3
C22 C21 H21 119.3
C23 C22 C21 120.8(2)
C23 C22 H22 119.6
C21 C22 H22 119.6
C22 C23 C24 119.2(2)
C22 C23 H23 120.4
C24 C23 H23 120.4
C23 C24 C19 119.0(2)
C23 C24 C17 134.9(2)
C19 C24 C17 106.01(17)
O2 C25 H25A 109.5
O2 C25 H25B 109.5
H25A C25 H25B 109.5
O2 C25 H25C 109.5
H25A C25 H25C 109.5
H25B C25 H25C 109.5
O2 C26 C27 123.5(2)
O2 C26 C31 116.2(2)
C27 C26 C31 120.2(2)
C26 C27 C28 119.3(2)
C26 C27 H27 120.3
C28 C27 H27 120.3
C29 C28 C27 120.1(2)
C29 C28 C32 120.6(2)
C27 C28 C32 119.2(2)
C30 C29 C28 119.8(2)
C30 C29 H29 120.1
C28 C29 H29 120.1
C31 C30 C29 120.7(2)
C31 C30 H30 119.6
C29 C30 H30 119.6
C30 C31 C26 119.8(2)
C30 C31 H31 120.1
C26 C31 H31 120.1
C33 C32 C42 114.77(19)
C33 C32 C28 121.24(17)
C42 C32 C28 123.98(19)
C32 C33 C34 122.59(17)
C32 C33 H33 118.7
C34 C33 H33 118.7
N3 C34 C33 122.27(19)
N3 C34 C35 117.60(19)
C33 C34 C35 120.08(17)
C36 C35 C40 117.9(2)
C36 C35 C34 121.3(2)
C40 C35 C34 120.75(19)
C37 C36 C35 121.4(2)
C37 C36 H36 119.3
C35 C36 H36 119.3
C38 C37 C36 120.0(2)
C38 C37 H37 120.0
C36 C37 H37 120.0
C37 C38 C39 120.3(2)
C37 C38 H38 119.9
C39 C38 H38 119.9
C38 C39 C40 119.6(3)
C38 C39 H39 120.2
C40 C39 H39 120.2
C39 C40 C35 120.9(2)
C39 C40 H40 119.6
C35 C40 H40 119.6
N3 C41 C42 124.12(17)
N3 C41 C48 128.89(18)
C42 C41 C48 106.97(18)
N4 C42 C32 130.0(2)
N4 C42 C41 109.33(16)
C32 C42 C41 120.65(19)
N4 C43 C44 128.5(2)
N4 C43 C48 109.88(17)
C44 C43 C48 121.64(18)
C45 C44 C43 117.5(2)
C45 C44 H44 121.3
C43 C44 H44 121.3
C44 C45 C46 121.6(2)
C44 C45 H45 119.2
C46 C45 H45 119.2
C47 C46 C45 121.19(19)
C47 C46 H46 119.4
C45 C46 H46 119.4
C46 C47 C48 118.4(2)
C46 C47 H47 120.8
C48 C47 H47 120.8
C47 C48 C43 119.64(18)
C47 C48 C41 134.5(2)
C43 C48 C41 105.84(17)
C17 N1 C10 116.78(17)
C18 N2 C19 108.51(17)
C18 N2 H2 125.7
C19 N2 H2 125.7
C41 N3 C34 115.57(18)
C42 N4 C43 107.90(17)
C42 N4 H4 126.0
C43 N4 H4 126.0
C2 O1 C1 117.50(17)
C26 O2 C25 117.67(19)

loop_
_geom_bond_atom_site_label_1
_geom_bond_atom_site_label_2
_geom_bond_distance
C1 O1 1.426(3)
C1 H1A 0.9800
C1 H1B 0.9800
C1 H1C 0.9800
C2 O1 1.377(3)
C2 C7 1.381(3)
C2 C3 1.386(3)
C3 C4 1.394(3)
C3 H3 0.9500
C4 C5 1.378(3)
C4 C8 1.495(3)
C5 C6 1.393(3)
C5 H5 0.9500
C6 C7 1.372(3)
C6 H6 0.9500
C7 H7 0.9500
C8 C18 1.389(3)
C8 C9 1.390(3)
C9 C10 1.413(3)
C9 H9 0.9500
C10 N1 1.347(3)
C10 C11 1.481(3)
C11 C12 1.399(3)
C11 C16 1.400(3)
C12 C13 1.390(3)
C12 H12 0.9500
C13 C14 1.372(3)
C13 H13 0.9500
C14 C15 1.384(3)
C14 H14 0.9500
C15 C16 1.379(3)
C15 H15 0.9500
C16 H16 0.9500
C17 N1 1.344(3)
C17 C18 1.407(3)
C17 C24 1.438(3)
C18 N2 1.376(3)
C19 N2 1.387(3)
C19 C20 1.385(3)
C19 C24 1.416(3)
C20 C21 1.383(3)
C20 H20 0.9500
C21 C22 1.397(3)
C21 H21 0.9500
C22 C23 1.376(3)
C22 H22 0.9500
C23 C24 1.399(3)
C23 H23 0.9500
C25 O2 1.422(3)
C25 H25A 0.9800
C25 H25B 0.9800
C25 H25C 0.9800
C26 O2 1.373(3)
C26 C27 1.389(3)
C26 C31 1.394(3)
C27 C28 1.401(3)
C27 H27 0.9500
C28 C29 1.386(3)
C28 C32 1.486(3)
C29 C30 1.387(3)
C29 H29 0.9500
C30 C31 1.374(3)
C30 H30 0.9500
C31 H31 0.9500
C32 C33 1.384(3)
C32 C42 1.390(3)
C33 C34 1.403(3)
C33 H33 0.9500
C34 N3 1.354(2)
C34 C35 1.486(3)
C35 C36 1.385(3)
C35 C40 1.392(3)
C36 C37 1.372(3)
C36 H36 0.9500
C37 C38 1.369(4)
C37 H37 0.9500
C38 C39 1.378(4)
C38 H38 0.9500
C39 C40 1.384(3)
C39 H39 0.9500
C40 H40 0.9500
C41 N3 1.351(3)
C41 C42 1.403(3)
C41 C48 1.448(3)
C42 N4 1.385(3)
C43 N4 1.388(2)
C43 C44 1.400(3)
C43 C48 1.405(3)
C44 C45 1.376(3)
C44 H44 0.9500
C45 C46 1.399(3)
C45 H45 0.9500
C46 C47 1.378(3)
C46 H46 0.9500
C47 C48 1.405(3)
C47 H47 0.9500
N2 H2 0.8800
N4 H4 0.8800
